data_7159035
loop_
_publ_author_name
'Giannoulis, Angeliki'
'Ackermann, Katrin'
'Bogdanov, Alexey'
'Cordes, David B.'
'Higgins, Catherine'
'Ward, Joshua'
'Slawin, Alexandra M. Z.'
'Taylor, James E.'
'Bode, Bela E.'

_publ_section_title
;
 Synthesis of mono-nitroxides and of bis-nitroxides with varying
 electronic through-bond communication.
;
_journal_issue 2
_journal_name_full 'Organic &amp; biomolecular chemistry'
_journal_page_first 375
_journal_page_last 385
_journal_paper_doi 10.1039/d2ob01863b
_journal_volume 21
_journal_year 2023
_chemical_formula_moiety 'C20 H26 N2 O2'
_chemical_formula_sum 'C20 H26 N2 O2'
_chemical_formula_weight 326.43
_space_group_crystal_system triclinic
_space_group_IT_number 2
_space_group_name_Hall '-P 1'
_space_group_name_H-M_alt 'P -1'
_atom_sites_solution_hydrogens geom
_atom_sites_solution_primary direct
_audit_creation_date 2022-10-09
_audit_creation_method
;
Olex2 1.5
(compiled 2022.04.07 svn.rca3783a0 for OlexSys, GUI svn.r6498)
;
_audit_update_record
;
2022-10-10 deposited with the CCDC.	2022-12-08 downloaded from the CCDC.
;
_cell_angle_alpha 89.862(19)
_cell_angle_beta 86.020(19)
_cell_angle_gamma 69.143(14)
_cell_formula_units_Z 1
_cell_length_a 5.8003(11)
_cell_length_b 5.8739(12)
_cell_length_c 14.924(4)
_cell_measurement_reflns_used 1186
_cell_measurement_temperature 173
_cell_measurement_theta_max 27.50
_cell_measurement_theta_min 2.70
_cell_volume 473.87(19)
_computing_cell_refinement 'CrystalClear-SM Expert 2.1 b32 (Rigaku, 2014)'
_computing_data_collection 'CrystalClear-SM Expert 2.1 b32'
_computing_data_reduction 'CrystalClear-SM Expert 2.1 b32'
_computing_molecular_graphics 'Olex2 1.5 (Dolomanov et al., 2009)'
_computing_publication_material 'Olex2 1.5 (Dolomanov et al., 2009)'
_computing_structure_refinement 'SHELXL Version 2014/1 (Sheldrick, 2015)'
_computing_structure_solution 'SIR2011 (Burla, et al., 2012)'
_diffrn_ambient_temperature 173
_diffrn_detector 'hybrid photon counting detector'
_diffrn_detector_area_resol_mean 11.628
_diffrn_measured_fraction_theta_full 0.997
_diffrn_measured_fraction_theta_max 0.997
_diffrn_measurement_device 'AFC10: Fixed \c 3 circle'
_diffrn_measurement_device_type 'Rigaku XtaLAB P200K'
_diffrn_measurement_method \w
_diffrn_measurement_specimen_support Loop
_diffrn_radiation_monochromator 'Rigaku Osmic Confocal Optical System'
_diffrn_radiation_probe x-ray
_diffrn_radiation_type 'Mo K\a'
_diffrn_radiation_wavelength 0.71073
_diffrn_reflns_av_R_equivalents 0.1042
_diffrn_reflns_av_unetI/netI 0.0618
_diffrn_reflns_Laue_measured_fraction_full 0.997
_diffrn_reflns_Laue_measured_fraction_max 0.997
_diffrn_reflns_limit_h_max 6
_diffrn_reflns_limit_h_min -6
_diffrn_reflns_limit_k_max 7
_diffrn_reflns_limit_k_min -7
_diffrn_reflns_limit_l_max 17
_diffrn_reflns_limit_l_min -17
_diffrn_reflns_number 10291
_diffrn_reflns_point_group_measured_fraction_full 0.997
_diffrn_reflns_point_group_measured_fraction_max 0.997
_diffrn_reflns_theta_full 25.000
_diffrn_reflns_theta_max 25.327
_diffrn_reflns_theta_min 1.368
_diffrn_source 'Rotating Anode'
_diffrn_source_type 'Rigaku FR-X'
_diffrn_standards_number 0
_exptl_absorpt_coefficient_mu 0.074
_exptl_absorpt_correction_T_max 0.999
_exptl_absorpt_correction_T_min 0.641
_exptl_absorpt_correction_type multi-scan
_exptl_absorpt_process_details 'REQAB (Rigaku, 1998)'
_exptl_crystal_colour colorless
_exptl_crystal_density_diffrn 1.144
_exptl_crystal_density_method 'not measured'
_exptl_crystal_description platelet
_exptl_crystal_F_000 176
_exptl_crystal_recrystallization_method 'Re-crystallisation from solvent: Acetone'
_exptl_crystal_size_max 0.12
_exptl_crystal_size_mid 0.06
_exptl_crystal_size_min 0.01
_refine_diff_density_max 0.538
_refine_diff_density_min -0.280
_refine_diff_density_rms 0.096
_refine_ls_extinction_method none
_refine_ls_goodness_of_fit_ref 0.958
_refine_ls_hydrogen_treatment constr
_refine_ls_matrix_type full
_refine_ls_number_parameters 113
_refine_ls_number_reflns 1707
_refine_ls_number_restraints 0
_refine_ls_restrained_S_all 0.958
_refine_ls_R_factor_all 0.1057
_refine_ls_R_factor_gt 0.0760
_refine_ls_shift/su_max 0.000
_refine_ls_shift/su_mean 0.000
_refine_ls_structure_factor_coef Fsqd
_refine_ls_weighting_details 'w = 1/[\s^2^(Fo^2^)+(0.2000P)^2^+0.0000P] where P=(Fo^2^+2Fc^2^)/3'
_refine_ls_weighting_scheme calc
_refine_ls_wR_factor_gt 0.2021
_refine_ls_wR_factor_ref 0.2187
_reflns_Friedel_coverage 0.000
_reflns_number_gt 1103
_reflns_number_total 1707
_reflns_threshold_expression 'I > 2\s(I)'
_cod_data_source_file d2ob01863b2.cif
_cod_data_source_block 20
_cod_depositor_comments
;
The following automatic conversions were performed:

data item '_diffrn_radiation_probe' value 'X-ray' was changed to
'x-ray' in accordance with the
/home/data/users/saulius/crontab/automatic-downloads/rss-feeds/RSC/lib/dictionaries/cif_core.dic
dictionary named 'cif_core.dic' version 2.4.2 last updated on
2011-04-26.

Automatic conversion script
Id: cif_fix_values 7556 2019-12-06 15:28:31Z antanas 

 Adding full bibliography for 7159031--7159038.cif.
;
_cod_original_sg_symbol_H-M P-1
_cod_database_code 7159035
_shelx_shelxl_version_number 2018/3
_shelx_space_group_comment
;
The symmetry employed for this shelxl refinement is uniquely defined
by the following loop, which should always be used as a source of
symmetry information in preference to the above space-group names.
They are only intended as comments.
;
_shelx_estimated_absorpt_t_max 0.999
_shelx_estimated_absorpt_t_min 0.991
_olex2_refinement_description
;
1. Fixed Uiso
 At 1.2 times of:
  All C(H) groups, All C(H,H,H) groups
2.a Aromatic/amide H refined with riding coordinates:
 C4(H4)
2.b Idealised Me refined as rotating group:
 C6(H6A,H6B,H6C), C7(H7A,H7B,H7C), C8(H8A,H8B,H8C), C9(H9A,H9B,H9C)
;

loop_
_space_group_symop_operation_xyz
'x, y, z'
'-x, -y, -z'

loop_
_atom_site_label
_atom_site_type_symbol
_atom_site_fract_x
_atom_site_fract_y
_atom_site_fract_z
_atom_site_U_iso_or_equiv
_atom_site_adp_type
_atom_site_occupancy
_atom_site_site_symmetry_order
_atom_site_calc_flag
_atom_site_refinement_flags_posn
_atom_site_refinement_flags_adp
_atom_site_refinement_flags_occupancy
_atom_site_disorder_assembly
_atom_site_disorder_group
O1 O 0.3414(4) 0.6231(4) 0.17138(15) 0.0625(7) Uani 1 1 d . . . . .
N1 N 0.5171(4) 0.4568(4) 0.20713(16) 0.0466(7) Uani 1 1 d . . . . .
C2 C 0.5383(5) 0.4470(4) 0.30515(18) 0.0407(7) Uani 1 1 d . . . . .
C3 C 0.7676(5) 0.2190(5) 0.30823(18) 0.0393(7) Uani 1 1 d . . . . .
C4 C 0.8567(5) 0.1232(5) 0.22717(19) 0.0427(7) Uani 1 1 d . . . . .
H4 H 0.999887 -0.019462 0.217083 0.051 Uiso 1 1 calc R U . . .
C5 C 0.7104(5) 0.2613(5) 0.15319(19) 0.0460(8) Uani 1 1 d . . . . .
C6 C 0.5770(6) 0.6726(5) 0.3393(2) 0.0536(8) Uani 1 1 d . . . . .
H6A H 0.722142 0.689382 0.306430 0.064 Uiso 1 1 calc R U . . .
H6B H 0.603422 0.657653 0.403545 0.064 Uiso 1 1 calc R U . . .
H6C H 0.430602 0.816659 0.330055 0.064 Uiso 1 1 calc R U . . .
C7 C 0.3108(5) 0.4172(6) 0.3521(2) 0.0548(9) Uani 1 1 d . . . . .
H7A H 0.287558 0.273477 0.327072 0.066 Uiso 1 1 calc R U . . .
H7B H 0.165270 0.562372 0.343069 0.066 Uiso 1 1 calc R U . . .
H7C H 0.332546 0.396621 0.416529 0.066 Uiso 1 1 calc R U . . .
C8 C 0.5930(6) 0.1131(6) 0.1018(2) 0.0617(9) Uani 1 1 d . . . . .
H8A H 0.499674 0.044782 0.144264 0.074 Uiso 1 1 calc R U . . .
H8B H 0.722600 -0.019591 0.067965 0.074 Uiso 1 1 calc R U . . .
H8C H 0.480840 0.218499 0.060187 0.074 Uiso 1 1 calc R U . . .
C9 C 0.8570(6) 0.3719(6) 0.0909(2) 0.0628(10) Uani 1 1 d . . . . .
H9A H 0.928304 0.467261 0.126327 0.075 Uiso 1 1 calc R U . . .
H9B H 0.747517 0.478405 0.048819 0.075 Uiso 1 1 calc R U . . .
H9C H 0.990182 0.241688 0.057340 0.075 Uiso 1 1 calc R U . . .
C10 C 0.8647(5) 0.1260(5) 0.39117(19) 0.0424(7) Uani 1 1 d . . . . .
C11 C 0.9490(5) 0.0469(5) 0.46076(19) 0.0425(7) Uani 1 1 d . . . . .

loop_
_atom_site_aniso_label
_atom_site_aniso_U_11
_atom_site_aniso_U_22
_atom_site_aniso_U_33
_atom_site_aniso_U_23
_atom_site_aniso_U_13
_atom_site_aniso_U_12
O1 0.0498(13) 0.0463(12) 0.0674(15) 0.0074(10) -0.0150(11) 0.0141(10)
N1 0.0376(13) 0.0337(12) 0.0528(15) 0.0026(10) -0.0052(11) 0.0067(10)
C2 0.0338(14) 0.0291(13) 0.0515(17) 0.0038(11) -0.0046(12) -0.0016(12)
C3 0.0326(14) 0.0310(13) 0.0501(17) 0.0047(11) -0.0064(12) -0.0057(12)
C4 0.0348(14) 0.0310(14) 0.0522(18) 0.0042(12) -0.0037(12) 0.0007(12)
C5 0.0393(15) 0.0335(14) 0.0522(18) 0.0000(12) -0.0027(13) 0.0026(12)
C6 0.0475(17) 0.0346(15) 0.072(2) 0.0001(13) -0.0087(15) -0.0055(13)
C7 0.0378(16) 0.0457(17) 0.072(2) 0.0040(14) 0.0008(14) -0.0050(14)
C8 0.063(2) 0.0487(18) 0.063(2) -0.0005(14) -0.0161(16) -0.0044(16)
C9 0.0543(19) 0.059(2) 0.060(2) 0.0156(15) 0.0013(15) -0.0026(16)
C10 0.0340(14) 0.0320(14) 0.0550(18) 0.0022(12) -0.0029(13) -0.0042(12)
C11 0.0345(15) 0.0348(14) 0.0520(17) 0.0042(11) -0.0036(12) -0.0049(12)

loop_
_atom_type_symbol
_atom_type_description
_atom_type_scat_dispersion_real
_atom_type_scat_dispersion_imag
_atom_type_scat_source
C C 0.0033 0.0016 'International Tables Vol C Tables 4.2.6.8 and 6.1.1.4'
H H 0.0000 0.0000 'International Tables Vol C Tables 4.2.6.8 and 6.1.1.4'
N N 0.0061 0.0033 'International Tables Vol C Tables 4.2.6.8 and 6.1.1.4'
O O 0.0106 0.0060 'International Tables Vol C Tables 4.2.6.8 and 6.1.1.4'

loop_
_geom_angle_atom_site_label_1
_geom_angle_atom_site_label_2
_geom_angle_atom_site_label_3
_geom_angle
_geom_angle_site_symmetry_1
_geom_angle_site_symmetry_3
_geom_angle_publ_flag
O1 N1 C2 122.0(2) . . ?
O1 N1 C5 122.3(2) . . ?
C2 N1 C5 115.6(2) . . ?
N1 C2 C3 99.1(2) . . ?
N1 C2 C6 110.5(2) . . ?
N1 C2 C7 110.0(2) . . ?
C6 C2 C3 112.6(2) . . ?
C7 C2 C3 112.6(2) . . ?
C7 C2 C6 111.5(2) . . ?
C4 C3 C2 112.4(2) . . ?
C4 C3 C10 126.3(2) . . ?
C10 C3 C2 121.3(2) . . ?
C3 C4 H4 123.2 . . ?
C3 C4 C5 113.5(2) . . ?
C5 C4 H4 123.2 . . ?
N1 C5 C4 99.4(2) . . ?
N1 C5 C8 109.9(2) . . ?
N1 C5 C9 109.5(2) . . ?
C4 C5 C8 112.9(2) . . ?
C4 C5 C9 112.5(2) . . ?
C9 C5 C8 111.8(3) . . ?
C2 C6 H6A 109.5 . . ?
C2 C6 H6B 109.5 . . ?
C2 C6 H6C 109.5 . . ?
H6A C6 H6B 109.5 . . ?
H6A C6 H6C 109.5 . . ?
H6B C6 H6C 109.5 . . ?
C2 C7 H7A 109.5 . . ?
C2 C7 H7B 109.5 . . ?
C2 C7 H7C 109.5 . . ?
H7A C7 H7B 109.5 . . ?
H7A C7 H7C 109.5 . . ?
H7B C7 H7C 109.5 . . ?
C5 C8 H8A 109.5 . . ?
C5 C8 H8B 109.5 . . ?
C5 C8 H8C 109.5 . . ?
H8A C8 H8B 109.5 . . ?
H8A C8 H8C 109.5 . . ?
H8B C8 H8C 109.5 . . ?
C5 C9 H9A 109.5 . . ?
C5 C9 H9B 109.5 . . ?
C5 C9 H9C 109.5 . . ?
H9A C9 H9B 109.5 . . ?
H9A C9 H9C 109.5 . . ?
H9B C9 H9C 109.5 . . ?
C11 C10 C3 179.3(3) . . ?
C10 C11 C11 178.6(4) . 2_756 ?

loop_
_geom_bond_atom_site_label_1
_geom_bond_atom_site_label_2
_geom_bond_distance
_geom_bond_site_symmetry_2
_geom_bond_publ_flag
O1 N1 1.281(3) . ?
N1 C2 1.476(4) . ?
N1 C5 1.479(4) . ?
C2 C3 1.518(3) . ?
C2 C6 1.516(4) . ?
C2 C7 1.516(4) . ?
C3 C4 1.325(4) . ?
C3 C10 1.422(4) . ?
C4 H4 0.9500 . ?
C4 C5 1.494(4) . ?
C5 C8 1.519(4) . ?
C5 C9 1.513(4) . ?
C6 H6A 0.9800 . ?
C6 H6B 0.9800 . ?
C6 H6C 0.9800 . ?
C7 H7A 0.9800 . ?
C7 H7B 0.9800 . ?
C7 H7C 0.9800 . ?
C8 H8A 0.9800 . ?
C8 H8B 0.9800 . ?
C8 H8C 0.9800 . ?
C9 H9A 0.9800 . ?
C9 H9B 0.9800 . ?
C9 H9C 0.9800 . ?
C10 C11 1.200(4) . ?
C11 C11 1.373(6) 2_756 ?

loop_
_geom_torsion_atom_site_label_1
_geom_torsion_atom_site_label_2
_geom_torsion_atom_site_label_3
_geom_torsion_atom_site_label_4
_geom_torsion
_geom_torsion_site_symmetry_1
_geom_torsion_site_symmetry_2
_geom_torsion_site_symmetry_3
_geom_torsion_site_symmetry_4
_geom_torsion_publ_flag
O1 N1 C2 C3 178.9(2) . . . . ?
O1 N1 C2 C6 -62.7(3) . . . . ?
O1 N1 C2 C7 60.7(3) . . . . ?
O1 N1 C5 C4 -179.0(2) . . . . ?
O1 N1 C5 C8 -60.3(3) . . . . ?
O1 N1 C5 C9 62.9(4) . . . . ?
N1 C2 C3 C4 0.5(3) . . . . ?
N1 C2 C3 C10 -178.6(2) . . . . ?
C2 N1 C5 C4 0.5(3) . . . . ?
C2 N1 C5 C8 119.2(3) . . . . ?
C2 N1 C5 C9 -117.5(3) . . . . ?
C2 C3 C4 C5 -0.2(3) . . . . ?
C3 C4 C5 N1 -0.2(3) . . . . ?
C3 C4 C5 C8 -116.6(3) . . . . ?
C3 C4 C5 C9 115.6(3) . . . . ?
C5 N1 C2 C3 -0.7(3) . . . . ?
C5 N1 C2 C6 117.7(3) . . . . ?
C5 N1 C2 C7 -118.8(3) . . . . ?
C6 C2 C3 C4 -116.2(3) . . . . ?
C6 C2 C3 C10 64.6(3) . . . . ?
C7 C2 C3 C4 116.7(3) . . . . ?
C7 C2 C3 C10 -62.5(3) . . . . ?
C10 C3 C4 C5 178.9(2) . . . . ?
